data_7010403
loop_
_publ_author_name
'Choi, Min-Ho'
'Kim, Bok Jo'
'Kim, Il-Chool'
'Kim, Seo-Hyang'
'Kim, Yang'
'Harrowfield, Jack M.'
'Lee, Man-Kil'
'Mocerino, Mauro'
'Rukmini, Elisabeth'
'Skelton, Brian W.'
'White, Allan H.'

_publ_section_title
;
 Inter- and intra-molecular pathways in polyamine synthesis from
 diamines&#x200A;&#x2020;
;
_journal_issue 5
_journal_name_full 'Journal of the Chemical Society, Dalton Transactions'
_journal_page_first 707
_journal_paper_doi 10.1039/b008452m
_journal_year 2001
_chemical_formula_sum 'C23 H57 Cl5 Co N6 O4.5'
_chemical_formula_weight 725.95
_space_group_IT_number 19
_symmetry_cell_setting orthorhombic
_symmetry_space_group_name_Hall 'P 2ac 2ab'
_symmetry_space_group_name_H-M 'P 21 21 21'
_cell_angle_alpha 90.00000
_cell_angle_beta 90.00000
_cell_angle_gamma 90.00000
_cell_formula_units_Z 4
_cell_length_a 17.339(7)
_cell_length_b 15.529(4)
_cell_length_c 12.625(4)
_cell_measurement_reflns_used 10
_cell_measurement_temperature 293
_cell_measurement_theta_max 23.2
_cell_measurement_theta_min 21.4
_cell_volume 3399(2)
_computing_cell_refinement 'Enraf Nonius software'
_computing_data_collection 'Enraf Nonius software'
_computing_data_reduction xtal
_computing_molecular_graphics xtal
_computing_publication_material 'xtal BONDLA CIFIO'
_computing_structure_refinement xtal
_computing_structure_solution xtal
_diffrn_ambient_temperature 293
_diffrn_measurement_device_type
;
  CAD4 diffractometer
;
_diffrn_measurement_method '2\q-\w scans'
_diffrn_radiation_detector 'CCD area detector'
_diffrn_radiation_monochromator graphite
_diffrn_radiation_source 'sealed tube'
_diffrn_radiation_type 'Mo K\a'
_diffrn_radiation_wavelength .71073
_diffrn_reflns_limit_h_max 24
_diffrn_reflns_limit_h_min 0
_diffrn_reflns_limit_k_max 21
_diffrn_reflns_limit_k_min 0
_diffrn_reflns_limit_l_max 17
_diffrn_reflns_limit_l_min 0
_diffrn_reflns_number 5459
_diffrn_reflns_theta_max 30
_diffrn_standards_interval_time 60
_diffrn_standards_number 10
_exptl_absorpt_coefficient_mu .937
_exptl_absorpt_correction_T_max .76
_exptl_absorpt_correction_T_min .68
_exptl_absorpt_correction_type gaussian
_exptl_absorpt_process_details
;
 XTAL absorb                
;
_exptl_crystal_colour green
_exptl_crystal_density_diffrn 1.418
_exptl_crystal_description prism
_exptl_crystal_F_000 1540
_exptl_crystal_size_max .75
_exptl_crystal_size_mid .42
_exptl_crystal_size_min .32
_refine_diff_density_max .703
_refine_diff_density_min -.695
_refine_ls_goodness_of_fit_all 1.945
_refine_ls_goodness_of_fit_ref 1.967
_refine_ls_hydrogen_treatment noref
_refine_ls_matrix_type full
_refine_ls_number_constraints 0
_refine_ls_number_parameters 362
_refine_ls_number_reflns 4124
_refine_ls_number_restraints 0
_refine_ls_R_factor_all .060
_refine_ls_R_factor_gt .046
_refine_ls_shift/su_max .074
_refine_ls_shift/su_mean .0054
_refine_ls_structure_factor_coef F
_refine_ls_weighting_scheme calc
_refine_ls_wR_factor_all .050
_refine_ls_wR_factor_ref .048
_reflns_limit_h_max 24
_reflns_limit_h_min 0
_reflns_limit_k_max 21
_reflns_limit_k_min 0
_reflns_limit_l_max 17
_reflns_limit_l_min 0
_reflns_number_gt 4124
_reflns_number_total 5459
_reflns_threshold_expression 'I    > 3.00 sig(I   )'
_cod_data_source_file b008452m.txt
_cod_data_source_block yk5grn
_cod_depositor_comments
;
The following automatic conversions were performed:
'_refine_ls_matrix_type' value 'Full' changed to 'full' according to
'/home/saulius/struct/CIF-dictionaries/cif_core.dic' dictionary named
'cif_core.dic' version 2.4.1 from 2010-06-29.

Automatic conversion script
Id: cif_fix_enum 1527 2010-12-29 10:47:43Z saulius 
;
_cod_original_sg_symbol_Hall p_2ac_2ab
_cod_original_sg_symbol_H-M P_21_21_21
_cod_original_formula_sum 'C23 H57 Cl5 Co1 N6 O4.5'
_cod_database_code 7010403

loop_
_symmetry_equiv_pos_as_xyz
+x,+y,+z
1/2-x,-y,1/2+z
1/2+x,1/2-y,-z
-x,1/2+y,1/2-z

loop_
_atom_site_label
_atom_site_fract_x
_atom_site_fract_y
_atom_site_fract_z
_atom_site_U_iso_or_equiv
_atom_site_adp_type
_atom_site_calc_flag
_atom_site_calc_attached_atom
_atom_site_occupancy
_atom_site_disorder_assembly
_atom_site_disorder_group
Co .64107(3) .41028(4) .17120(5) .0289(3) Uani ? ? 1.00000 ? ?
Cl1 .69584(7) .53828(7) .21149(10) .0353(6) Uani ? ? 1.00000 ? ?
Cl2 .58590(8) .28563(9) .12124(12) .0485(8) Uani ? ? 1.00000 ? ?
Cl3 .42400(8) .18269(12) .49079(16) .0698(10) Uani ? ? 1.00000 ? ?
Cl4 .81628(9) .03493(12) .08665(16) .0747(11) Uani ? ? 1.00000 ? ?
Cl5 .56176(8) .43325(9) .67121(13) .0551(8) Uani ? ? 1.00000 ? ?
C11 .7110(3) .2850(3) .3179(4) .032(2) Uani ? ? 1.00000 ? ?
N12 .7298(2) .3518(2) .2399(3) .028(2) Uani ? ? 1.00000 ? ?
C13 .7811(2) .3175(3) .1526(4) .030(2) Uani ? ? 1.00000 ? ?
C14 .7822(3) .3855(3) .0661(4) .034(2) Uani ? ? 1.00000 ? ?
N14 .7001(2) .4064(3) .0406(3) .037(2) Uani ? ? 1.00000 ? ?
C15 .8274(3) .3533(3) -.0291(4) .044(3) Uani ? ? 1.00000 ? ?
C16 .9099(3) .3316(4) .0036(5) .054(4) Uani ? ? 1.00000 ? ?
C17 .9092(3) .2648(4) .0894(5) .049(3) Uani ? ? 1.00000 ? ?
C18 .8633(3) .2952(3) .1856(4) .044(3) Uani ? ? 1.00000 ? ?
C0 .6693(2) .3196(3) .4184(3) .027(2) Uani ? ? 1.00000 ? ?
C21 .6273(3) .4054(3) .3995(3) .032(2) Uani ? ? 1.00000 ? ?
N22 .58070(19) .4058(2) .3016(3) .0291(18) Uani ? ? 1.00000 ? ?
C23 .5215(3) .4765(3) .2976(4) .034(2) Uani ? ? 1.00000 ? ?
C24 .4885(3) .4725(3) .1873(4) .037(3) Uani ? ? 1.00000 ? ?
N24 .5549(2) .4740(3) .1109(3) .036(2) Uani ? ? 1.00000 ? ?
C25 .4300(3) .5435(3) .1704(5) .046(3) Uani ? ? 1.00000 ? ?
C26 .3665(3) .5378(4) .2521(5) .053(3) Uani ? ? 1.00000 ? ?
C27 .3975(3) .5381(4) .3632(5) .052(3) Uani ? ? 1.00000 ? ?
C28 .4571(3) .4683(4) .3810(5) .046(3) Uani ? ? 1.00000 ? ?
C31 .6124(2) .2482(3) .4498(4) .029(2) Uani ? ? 1.00000 ? ?
N32 .5815(2) .2538(3) .5609(3) .032(2) Uani ? ? 1.00000 ? ?
C33 .6267(3) .2028(3) .6401(4) .035(3) Uani ? ? 1.00000 ? ?
C34 .5779(3) .1906(4) .7394(5) .056(4) Uani ? ? 1.00000 ? ?
C35 .6203(4) .1369(4) .8218(5) .068(4) Uani ? ? 1.00000 ? ?
C41 .7264(2) .3409(3) .5077(4) .030(2) Uani ? ? 1.00000 ? ?
N42 .7522(2) .2661(3) .5739(3) .033(2) Uani ? ? 1.00000 ? ?
C43 .7030(3) .2478(3) .6698(4) .034(2) Uani ? ? 1.00000 ? ?
C44 .7464(3) .1915(4) .7472(5) .052(3) Uani ? ? 1.00000 ? ?
C45 .6985(4) .1756(5) .8474(5) .069(4) Uani ? ? 1.00000 ? ?
O01 .84249(19) .4685(2) .3672(3) .046(2) Uani ? ? 1.00000 ? ?
O02 .7640(2) .1139(2) .4719(3) .064(3) Uani ? ? 1.00000 ? ?
O03 .8692(3) .0951(3) .3180(4) .083(3) Uani ? ? 1.00000 ? ?
O04 .4933(3) .4576(5) .9023(4) .123(5) Uani ? ? 1.00000 ? ?
O05 .4402(7) .2500(9) .2920(14) .170(13) Uani ? ? .50500 ? ?
H11a .75640 .25461 .33754 .04200 Uiso ? ? 1.00000 ? ?
H11b .67686 .24347 .28299 .04200 Uiso ? ? 1.00000 ? ?
H12 .75908 .39467 .27767 .03600 Uiso ? ? 1.00000 ? ?
H13 .75865 .26552 .12597 .03600 Uiso ? ? 1.00000 ? ?
H14 .80901 .43536 .09043 .04200 Uiso ? ? 1.00000 ? ?
H14a .69825 .46235 .00634 .04400 Uiso ? ? 1.00000 ? ?
H14b .67959 .36521 -.00647 .04400 Uiso ? ? 1.00000 ? ?
H15a .80297 .30208 -.05681 .05800 Uiso ? ? 1.00000 ? ?
H15b .82648 .39581 -.08449 .05800 Uiso ? ? 1.00000 ? ?
H16a .93718 .31236 -.05928 .06500 Uiso ? ? 1.00000 ? ?
H16b .93371 .38393 .02631 .06500 Uiso ? ? 1.00000 ? ?
H17a .88381 .21239 .06376 .05900 Uiso ? ? 1.00000 ? ?
H17b .96011 .24917 .10930 .05900 Uiso ? ? 1.00000 ? ?
H18a .86369 .25547 .24230 .05600 Uiso ? ? 1.00000 ? ?
H18b .88800 .34863 .21309 .05600 Uiso ? ? 1.00000 ? ?
H21a .59500 .41873 .45917 .04100 Uiso ? ? 1.00000 ? ?
H21b .66524 .45119 .39436 .04100 Uiso ? ? 1.00000 ? ?
H22 .55438 .35193 .30727 .03600 Uiso ? ? 1.00000 ? ?
H23 .54618 .53127 .31112 .04400 Uiso ? ? 1.00000 ? ?
H24 .46276 .41774 .17844 .04600 Uiso ? ? 1.00000 ? ?
H24a .54021 .44966 .04457 .04600 Uiso ? ? 1.00000 ? ?
H24b .56986 .53296 .09883 .04600 Uiso ? ? 1.00000 ? ?
H25a .45472 .59888 .17103 .05300 Uiso ? ? 1.00000 ? ?
H25b .40843 .53856 .09652 .05300 Uiso ? ? 1.00000 ? ?
H26a .33135 .58425 .24072 .06500 Uiso ? ? 1.00000 ? ?
H26b .33901 .48473 .23866 .06500 Uiso ? ? 1.00000 ? ?
H27a .42216 .59305 .37532 .06400 Uiso ? ? 1.00000 ? ?
H27b .35687 .53142 .41154 .06400 Uiso ? ? 1.00000 ? ?
H28a .47917 .47239 .45128 .05900 Uiso ? ? 1.00000 ? ?
H28b .43434 .41240 .37471 .05900 Uiso ? ? 1.00000 ? ?
H31a .57028 .25025 .40080 .03900 Uiso ? ? 1.00000 ? ?
H31b .63823 .19419 .44125 .03900 Uiso ? ? 1.00000 ? ?
H32a .52982 .23359 .56091 .03800 Uiso ? ? 1.00000 ? ?
H32b .58195 .31285 .58258 .03800 Uiso ? ? 1.00000 ? ?
H33 .63991 .14655 .61000 .04400 Uiso ? ? 1.00000 ? ?
H34a .56567 .24544 .76857 .07000 Uiso ? ? 1.00000 ? ?
H34b .52966 .16290 .72016 .07000 Uiso ? ? 1.00000 ? ?
H35a .59348 .12652 .88126 .08900 Uiso ? ? 1.00000 ? ?
H35b .63336 .07961 .78761 .08900 Uiso ? ? 1.00000 ? ?
H41a .77104 .36624 .47652 .04000 Uiso ? ? 1.00000 ? ?
H41b .70286 .38187 .55374 .04000 Uiso ? ? 1.00000 ? ?
H42a .80328 .27617 .59628 .04000 Uiso ? ? 1.00000 ? ?
H42b .75135 .21551 .52963 .04000 Uiso ? ? 1.00000 ? ?
H43 .68914 .30148 .70301 .04200 Uiso ? ? 1.00000 ? ?
H44a .79407 .21737 .76424 .07400 Uiso ? ? 1.00000 ? ?
H44b .75623 .13673 .71363 .07400 Uiso ? ? 1.00000 ? ?
H45a .69003 .22963 .88207 .09100 Uiso ? ? 1.00000 ? ?
H45b .72724 .13938 .89492 .09100 Uiso ? ? 1.00000 ? ?
H01a .85700 .48706 .29212 .05700 Uiso ? ? 1.00000 ? ?
H01b .88040 .42482 .37101 .05700 Uiso ? ? 1.00000 ? ?
H02a .75000 .06868 .50399 .12400 Uiso ? ? 1.00000 ? ?
H02b .78973 .08958 .42205 .12400 Uiso ? ? 1.00000 ? ?

loop_
_atom_site_aniso_label
_atom_site_aniso_U_11
_atom_site_aniso_U_22
_atom_site_aniso_U_33
_atom_site_aniso_U_12
_atom_site_aniso_U_13
_atom_site_aniso_U_23
Co .0267(3) .0292(3) .0309(3) .0006(3) -.0031(3) .0009(3)
Cl1 .0361(6) .0315(6) .0381(6) -.0039(5) .0003(5) .0019(5)
Cl2 .0436(7) .0385(7) .0633(9) -.0063(6) -.0107(7) -.0098(7)
Cl3 .0278(6) .0735(10) .1081(14) -.0079(7) -.0021(8) -.0207(10)
Cl4 .0540(9) .0791(12) .0909(13) -.0148(9) -.0047(9) -.0135(11)
Cl5 .0543(8) .0600(9) .0509(8) .0028(7) .0070(7) -.0119(8)
C11 .034(2) .030(2) .033(2) .0050(19) .005(2) .005(2)
N12 .0232(18) .033(2) .029(2) -.0005(16) -.0025(16) .0039(17)
C13 .029(2) .032(2) .030(3) -.0023(19) .005(2) -.003(2)
C14 .033(2) .035(3) .033(3) .002(2) .003(2) .002(2)
N14 .043(2) .038(2) .029(2) .005(2) -.0021(19) .001(2)
C15 .050(3) .047(3) .035(3) .004(3) .010(3) .005(2)
C16 .048(3) .062(4) .052(4) .003(3) .023(3) -.005(3)
C17 .037(3) .055(3) .055(3) .012(3) .001(3) -.011(3)
C18 .034(2) .054(3) .044(3) .007(2) -.001(3) -.002(3)
C0 .025(2) .031(2) .026(2) .0009(18) -.0040(18) .0038(19)
C21 .032(2) .034(2) .030(2) .001(2) -.0002(19) -.002(2)
N22 .0244(17) .0292(18) .034(2) .0004(16) -.0038(15) .0051(17)
C23 .025(2) .033(2) .043(3) .005(2) -.001(2) -.000(2)
C24 .031(2) .031(2) .051(3) .001(2) -.005(2) .006(2)
N24 .034(2) .039(2) .036(2) -.0000(18) -.0059(18) .003(2)
C25 .033(2) .042(3) .062(3) .006(2) -.010(3) .013(3)
C26 .031(3) .048(3) .080(4) .011(3) .002(3) .008(3)
C27 .033(3) .047(3) .078(4) .010(2) .008(3) .011(3)
C28 .035(3) .044(3) .058(4) .003(2) .011(3) .007(3)
C31 .027(2) .029(2) .032(2) -.004(2) -.004(2) .003(2)
N32 .0207(17) .036(2) .039(2) -.0056(17) -.0008(17) .0036(19)
C33 .032(2) .037(3) .037(3) -.003(2) .002(2) .005(2)
C34 .054(3) .069(4) .043(3) -.013(3) .012(3) .005(3)
C35 .080(5) .073(4) .050(4) -.011(4) .016(4) .020(4)
C41 .026(2) .030(2) .035(3) -.0058(18) .001(2) .005(2)
N42 .0228(18) .040(2) .037(2) .0003(17) -.0017(17) .0029(19)
C43 .032(2) .040(2) .031(2) .001(2) .002(2) .003(2)
C44 .053(3) .062(4) .041(3) .006(3) -.012(3) .011(3)
C45 .095(5) .076(4) .035(3) .004(4) -.007(3) .013(3)
O01 .0413(19) .050(2) .047(2) -.0018(17) .0025(17) -.0049(18)
O02 .079(3) .045(2) .069(3) .013(2) .021(3) .000(2)
O03 .089(3) .089(3) .071(3) -.001(3) .027(3) -.015(3)
O04 .064(3) .258(8) .047(3) -.039(4) -.005(3) -.026(4)
O05 .109(9) .145(12) .258(19) .053(9) -.100(12) -.100(13)

loop_
_atom_type_symbol
_atom_type_description
_atom_type_oxidation_number
_atom_type_number_in_cell
_atom_type_scat_dispersion_real
_atom_type_scat_dispersion_imag
_atom_type_scat_source
C ? 0 92 .002 .002 'Int Tables Vol IV Tables 2.2B and 2.3.1'
Cl ? 0 20 .132 .159 'Int Tables Vol IV Tables 2.2B and 2.3.1'
Co ? 0 4 .299 .973 'Int Tables Vol IV Tables 2.2B and 2.3.1'
O ? 0 18 .008 .006 'Int Tables Vol IV Tables 2.2B and 2.3.1'
N ? 0 24 .004 .003 'Int Tables Vol IV Tables 2.2B and 2.3.1'
H ? 0 228 0 0 'Int Tables Vol IV Tables 2.2B and 2.3.1'

loop_
_diffrn_attenuator_code
_diffrn_attenuator_scale
? ?

loop_
_geom_angle_atom_site_label_1
_geom_angle_atom_site_label_2
_geom_angle_atom_site_label_3
_geom_angle_site_symmetry_1
_geom_angle_site_symmetry_2
_geom_angle_site_symmetry_3
_geom_angle
_geom_angle_publ_flag
Cl1 Co Cl2 . . . 176.64(6) ?
Cl1 Co N12 . . . 88.78(11) ?
Cl1 Co N14 . . . 89.82(13) ?
Cl1 Co N22 . . . 93.82(11) ?
Cl1 Co N24 . . . 87.90(13) ?
Cl2 Co N12 . . . 93.33(11) ?
Cl2 Co N14 . . . 87.67(13) ?
Cl2 Co N22 . . . 88.74(11) ?
Cl2 Co N24 . . . 90.08(13) ?
N12 Co N14 . . . 87.03(16) ?
N12 Co N22 . . . 91.76(15) ?
N12 Co N24 . . . 176.06(16) ?
N14 Co N22 . . . 176.14(16) ?
N14 Co N24 . . . 95.08(17) ?
N22 Co N24 . . . 86.34(16) ?
N12 C11 C0 . . . 114.0(4) ?
N12 C11 H11a . . . 109.9(4) ?
N12 C11 H11b . . . 107.3(4) ?
C0 C11 H11a . . . 110.1(4) ?
C0 C11 H11b . . . 108.3(4) ?
H11a C11 H11b . . . 106.9(4) ?
Co N12 C11 . . . 116.4(3) ?
Co N12 C13 . . . 107.3(3) ?
Co N12 H12 . . . 107.9(3) ?
C11 N12 C13 . . . 111.8(3) ?
C11 N12 H12 . . . 105.9(4) ?
C13 N12 H12 . . . 107.1(3) ?
N12 C13 C14 . . . 106.6(3) ?
N12 C13 C18 . . . 115.5(4) ?
N12 C13 H13 . . . 108.3(4) ?
C14 C13 C18 . . . 110.0(4) ?
C14 C13 H13 . . . 109.9(4) ?
C18 C13 H13 . . . 106.5(4) ?
C13 C14 N14 . . . 107.0(4) ?
C13 C14 C15 . . . 110.2(4) ?
C13 C14 H14 . . . 109.8(4) ?
N14 C14 C15 . . . 113.1(4) ?
N14 C14 H14 . . . 110.9(4) ?
C15 C14 H14 . . . 105.7(4) ?
Co N14 C14 . . . 109.0(3) ?
Co N14 H14a . . . 109.5(3) ?
Co N14 H14b . . . 111.0(3) ?
C14 N14 H14a . . . 108.7(4) ?
C14 N14 H14b . . . 110.3(4) ?
H14a N14 H14b . . . 108.3(4) ?
C14 C15 C16 . . . 110.0(4) ?
C14 C15 H15a . . . 109.4(5) ?
C14 C15 H15b . . . 109.9(5) ?
C16 C15 H15a . . . 109.1(5) ?
C16 C15 H15b . . . 111.3(5) ?
H15a C15 H15b . . . 107.1(5) ?
C15 C16 C17 . . . 109.9(5) ?
C15 C16 H16a . . . 107.7(5) ?
C15 C16 H16b . . . 107.4(5) ?
C17 C16 H16a . . . 112.4(5) ?
C17 C16 H16b . . . 112.0(5) ?
H16a C16 H16b . . . 107.2(6) ?
C16 C17 C18 . . . 111.5(5) ?
C16 C17 H17a . . . 109.8(5) ?
C16 C17 H17b . . . 111.1(5) ?
C18 C17 H17a . . . 106.6(5) ?
C18 C17 H17b . . . 110.7(5) ?
H17a C17 H17b . . . 106.9(6) ?
C13 C18 C17 . . . 109.9(4) ?
C13 C18 H18a . . . 111.2(4) ?
C13 C18 H18b . . . 107.9(4) ?
C17 C18 H18a . . . 113.5(5) ?
C17 C18 H18b . . . 108.1(4) ?
H18a C18 H18b . . . 106.0(5) ?
C11 C0 C21 . . . 113.2(4) ?
C11 C0 C31 . . . 105.0(3) ?
C11 C0 C41 . . . 112.0(3) ?
C21 C0 C31 . . . 111.2(3) ?
C21 C0 C41 . . . 103.4(3) ?
C31 C0 C41 . . . 112.3(4) ?
C0 C21 N22 . . . 113.2(4) ?
C0 C21 H21a . . . 110.0(4) ?
C0 C21 H21b . . . 108.9(4) ?
N22 C21 H21a . . . 109.6(4) ?
N22 C21 H21b . . . 108.1(4) ?
H21a C21 H21b . . . 106.8(4) ?
Co N22 C21 . . . 114.4(3) ?
Co N22 C23 . . . 108.1(3) ?
Co N22 H22 . . . 110.5(3) ?
C21 N22 C23 . . . 113.9(3) ?
C21 N22 H22 . . . 101.2(3) ?
C23 N22 H22 . . . 108.4(3) ?
N22 C23 C24 . . . 105.1(4) ?
N22 C23 C28 . . . 114.3(4) ?
N22 C23 H23 . . . 109.5(4) ?
C24 C23 C28 . . . 110.7(4) ?
C24 C23 H23 . . . 111.6(4) ?
C28 C23 H23 . . . 105.8(4) ?
C23 C24 N24 . . . 107.5(4) ?
C23 C24 C25 . . . 110.8(4) ?
C23 C24 H24 . . . 108.6(4) ?
N24 C24 C25 . . . 114.4(4) ?
N24 C24 H24 . . . 107.1(4) ?
C25 C24 H24 . . . 108.3(4) ?
Co N24 C24 . . . 109.2(3) ?
Co N24 H24a . . . 110.3(3) ?
Co N24 H24b . . . 109.8(3) ?
C24 N24 H24a . . . 110.7(4) ?
C24 N24 H24b . . . 108.8(4) ?
H24a N24 H24b . . . 108.0(4) ?
C24 C25 C26 . . . 110.5(5) ?
C24 C25 H25a . . . 110.5(4) ?
C24 C25 H25b . . . 108.8(5) ?
C26 C25 H25a . . . 111.9(5) ?
C26 C25 H25b . . . 110.9(4) ?
H25a C25 H25b . . . 103.9(5) ?
C25 C26 C27 . . . 112.1(4) ?
C25 C26 H26a . . . 108.5(5) ?
C25 C26 H26b . . . 106.8(5) ?
C27 C26 H26a . . . 111.5(6) ?
C27 C26 H26b . . . 110.1(5) ?
H26a C26 H26b . . . 107.7(5) ?
C26 C27 C28 . . . 112.4(5) ?
C26 C27 H27a . . . 108.0(5) ?
C26 C27 H27b . . . 109.8(5) ?
C28 C27 H27a . . . 107.9(5) ?
C28 C27 H27b . . . 109.7(5) ?
H27a C27 H27b . . . 109.1(6) ?
C23 C28 C27 . . . 109.5(5) ?
C23 C28 H28a . . . 109.5(4) ?
C23 C28 H28b . . . 108.5(5) ?
C27 C28 H28a . . . 111.0(5) ?
C27 C28 H28b . . . 110.8(5) ?
H28a C28 H28b . . . 107.4(6) ?
C0 C31 N32 . . . 115.3(4) ?
C0 C31 H31a . . . 107.4(4) ?
C0 C31 H31b . . . 107.6(4) ?
N32 C31 H31a . . . 109.2(4) ?
N32 C31 H31b . . . 108.9(4) ?
H31a C31 H31b . . . 108.3(4) ?
C31 N32 C33 . . . 114.0(3) ?
C31 N32 H32a . . . 108.5(4) ?
C31 N32 H32b . . . 108.7(4) ?
C33 N32 H32a . . . 108.6(4) ?
C33 N32 H32b . . . 108.2(4) ?
H32a N32 H32b . . . 108.9(4) ?
N32 C33 C34 . . . 109.0(4) ?
N32 C33 C43 . . . 111.8(4) ?
N32 C33 H33 . . . 109.5(4) ?
C34 C33 C43 . . . 109.5(4) ?
C34 C33 H33 . . . 109.7(4) ?
C43 C33 H33 . . . 107.3(4) ?
C33 C34 C35 . . . 111.2(5) ?
C33 C34 H34a . . . 109.2(5) ?
C33 C34 H34b . . . 109.1(5) ?
C35 C34 H34a . . . 109.4(5) ?
C35 C34 H34b . . . 110.1(6) ?
H34a C34 H34b . . . 107.5(6) ?
C34 C35 C45 . . . 111.1(5) ?
C34 C35 H35a . . . 114.9(6) ?
C34 C35 H35b . . . 107.3(6) ?
C45 C35 H35a . . . 110.8(6) ?
C45 C35 H35b . . . 103.7(6) ?
H35a C35 H35b . . . 108.3(7) ?
C0 C41 N42 . . . 115.7(4) ?
C0 C41 H41a . . . 107.9(4) ?
C0 C41 H41b . . . 108.3(4) ?
N42 C41 H41a . . . 108.0(4) ?
N42 C41 H41b . . . 107.8(4) ?
H41a C41 H41b . . . 109.0(4) ?
C41 N42 C43 . . . 115.1(3) ?
C41 N42 H42a . . . 108.5(4) ?
C41 N42 H42b . . . 107.7(4) ?
C43 N42 H42a . . . 108.8(4) ?
C43 N42 H42b . . . 107.7(4) ?
H42a N42 H42b . . . 108.8(4) ?
C33 C43 N42 . . . 112.1(4) ?
C33 C43 C44 . . . 108.8(4) ?
C33 C43 H43 . . . 106.5(4) ?
N42 C43 C44 . . . 110.2(4) ?
N42 C43 H43 . . . 109.2(4) ?
C44 C43 H43 . . . 110.0(5) ?
C43 C44 C45 . . . 110.9(5) ?
C43 C44 H44a . . . 109.7(5) ?
C43 C44 H44b . . . 108.3(5) ?
C45 C44 H44a . . . 110.8(5) ?
C45 C44 H44b . . . 108.4(5) ?
H44a C44 H44b . . . 108.6(6) ?
C35 C45 C44 . . . 111.8(5) ?
C35 C45 H45a . . . 107.9(6) ?
C35 C45 H45b . . . 111.4(6) ?
C44 C45 H45a . . . 108.5(6) ?
C44 C45 H45b . . . 109.1(6) ?
H45a C45 H45b . . . 107.9(6) ?
H01a O01 H01b . . . 94.5(3) ?
H02a O02 H02b . . . 97.7(4) ?

loop_
_geom_bond_atom_site_label_1
_geom_bond_atom_site_label_2
_geom_bond_site_symmetry_1
_geom_bond_site_symmetry_2
_geom_bond_distance
_geom_bond_publ_flag
Co Cl1 . . 2.2609(14) ?
Co Cl2 . . 2.2494(16) ?
Co N12 . . 1.986(4) ?
Co N14 . . 1.941(4) ?
Co N22 . . 1.953(4) ?
Co N24 . . 1.947(4) ?
C11 N12 . . 1.468(6) ?
C11 C0 . . 1.555(6) ?
C11 H11a . . .951(4) ?
C11 H11b . . .979(5) ?
N12 C13 . . 1.513(6) ?
N12 H12 . . .964(4) ?
C13 C14 . . 1.519(7) ?
C13 C18 . . 1.526(6) ?
C13 H13 . . .956(4) ?
C14 N14 . . 1.496(6) ?
C14 C15 . . 1.520(7) ?
C14 H14 . . .953(5) ?
N14 H14a . . .971(4) ?
N14 H14b . . .943(4) ?
C15 C16 . . 1.525(8) ?
C15 H15a . . .966(5) ?
C15 H15b . . .962(5) ?
C16 C17 . . 1.500(8) ?
C16 H16a . . .972(6) ?
C16 H16b . . .956(6) ?
C17 C18 . . 1.525(8) ?
C17 H17a . . .981(6) ?
C17 H17b . . .950(5) ?
C18 H18a . . .945(5) ?
C18 H18b . . .997(5) ?
C0 C21 . . 1.537(6) ?
C0 C31 . . 1.537(6) ?
C0 C41 . . 1.537(6) ?
C21 N22 . . 1.476(6) ?
C21 H21a . . .961(4) ?
C21 H21b . . .971(5) ?
N22 C23 . . 1.503(6) ?
N22 H22 . . .956(4) ?
C23 C24 . . 1.506(7) ?
C23 C28 . . 1.541(7) ?
C23 H23 . . .967(4) ?
C24 N24 . . 1.501(6) ?
C24 C25 . . 1.514(7) ?
C24 H24 . . .967(5) ?
N24 H24a . . .954(4) ?
N24 H24b . . .964(4) ?
C25 C26 . . 1.511(8) ?
C25 H25a . . .961(5) ?
C25 H25b . . 1.008(6) ?
C26 C27 . . 1.502(9) ?
C26 H26a . . .955(5) ?
C26 H26b . . .967(6) ?
C27 C28 . . 1.515(8) ?
C27 H27a . . .966(6) ?
C27 H27b . . .938(6) ?
C28 H28a . . .968(6) ?
C28 H28b . . .957(6) ?
C31 N32 . . 1.504(6) ?
C31 H31a . . .958(4) ?
C31 H31b . . .957(4) ?
N32 C33 . . 1.497(6) ?
N32 H32a . . .950(4) ?
N32 H32b . . .956(4) ?
C33 C34 . . 1.524(8) ?
C33 C43 . . 1.542(6) ?
C33 H33 . . .981(5) ?
C34 C35 . . 1.522(9) ?
C34 H34a . . .952(6) ?
C34 H34b . . .971(6) ?
C35 C45 . . 1.518(10) ?
C35 H35a . . .898(7) ?
C35 H35b . . 1.014(7) ?
C41 N42 . . 1.500(6) ?
C41 H41a . . .953(4) ?
C41 H41b . . .953(4) ?
N42 C43 . . 1.507(6) ?
N42 H42a . . .943(4) ?
N42 H42b . . .964(4) ?
C43 C44 . . 1.512(8) ?
C43 H43 . . .963(5) ?
C44 C45 . . 1.534(9) ?
C44 H44a . . .944(6) ?
C44 H44b . . .966(6) ?
C45 H45a . . .958(7) ?
C45 H45b . . .962(7) ?
O01 H01a . . 1.022(4) ?
O01 H01b . . .945(3) ?
O02 H02a . . .847(4) ?
O02 H02b . . .859(4) ?

loop_
_geom_contact_atom_site_label_1
_geom_contact_atom_site_label_2
_geom_contact_distance
_geom_contact_site_symmetry_1
_geom_contact_site_symmetry_2
_geom_contact_publ_flag
Co C11 2.947(5) . . ?
Co C13 2.833(4) . . ?
Co C14 2.810(5) . . ?
Co C0 3.459(5) . . ?
Co C21 2.893(5) . . ?
Co C23 2.810(5) . . ?
Co C24 2.823(5) . . ?
Co H11b 3.0145(9) . . ?
Co H12 2.4602(9) . . ?
Co H13 3.0880(9) . . ?
Co H14 3.1098(12) . . ?
Co H14a 2.4431(9) . . ?
Co H14b 2.4428(9) . . ?
Co H21b 2.9184(11) . . ?
Co H22 2.4559(8) . . ?
Co H23 3.0590(8) . . ?
Co H24 3.0952(14) . . ?
Co H24a 2.4471(8) . . ?
Co H24b 2.4472(8) . . ?
Cl1 Cl3 3.984(2) . '4 655' ?
Cl1 N12 2.977(4) . . ?
Cl1 C14 3.352(5) . . ?
Cl1 N14 2.975(4) . . ?
Cl1 C21 3.362(5) . . ?
Cl1 N22 3.084(4) . . ?
Cl1 C23 3.352(5) . . ?
Cl1 N24 2.929(4) . . ?
Cl1 C41 3.457(5) . '2 664' ?
Cl1 O01 3.392(4) . . ?
Cl1 H12 2.6218(12) . . ?
Cl1 H14 2.9565(13) . . ?
Cl1 H14a 2.8461(14) . . ?
Cl1 H15b 2.7985(15) . '2 665' ?
Cl1 H21b 2.7278(14) . . ?
Cl1 H23 2.8858(16) . . ?
Cl1 H24b 2.6079(15) . . ?
Cl1 H41b 2.9307(14) . '2 664' ?
Cl1 H43 3.1907(13) . '2 664' ?
Cl1 H01a 3.0785(16) . . ?
Cl2 C11 3.297(5) . . ?
Cl2 N12 3.086(4) . . ?
Cl2 C13 3.443(5) . . ?
Cl2 N14 2.911(4) . . ?
Cl2 N22 2.946(4) . . ?
Cl2 C24 3.459(5) . . ?
Cl2 N24 2.977(4) . . ?
Cl2 O05 3.366(15) . . ?
Cl2 H11b 2.6620(16) . . ?
Cl2 H13 3.0121(18) . . ?
Cl2 H14b 2.6011(15) . . ?
Cl2 H16a 3.0947(17) . '3 455' ?
Cl2 H22 2.6220(16) . . ?
Cl2 H24 3.0478(16) . . ?
Cl2 H24a 2.8378(15) . . ?
Cl2 H27a 2.9942(16) . '4 645' ?
Cl3 C31 3.460(5) . . ?
Cl3 N32 3.076(4) . . ?
Cl3 C41 3.445(5) . '3 456' ?
Cl3 N42 3.190(4) . '3 456' ?
Cl3 O01 3.274(4) . '3 456' ?
Cl3 O05 2.734(18) . . ?
Cl3 H24b 2.588(2) . '4 645' ?
Cl3 H31a 2.9706(18) . . ?
Cl3 H32a 2.1852(17) . . ?
Cl3 H41a 2.7896(18) . '3 456' ?
Cl3 H42a 2.4491(17) . '3 456' ?
Cl3 H01b 2.530(2) . '3 456' ?
Cl4 O02 3.063(4) . '2 654' ?
Cl4 O03 3.201(5) . . ?
Cl4 O04 3.075(5) . '3 556' ?
Cl4 H17a 3.008(2) . . ?
Cl4 H25b 3.034(2) . 3 ?
Cl4 H27b 3.003(2) . '4 645' ?
Cl4 H33 2.934(2) . '2 654' ?
Cl4 H02a 2.2357(19) . '2 654' ?
Cl5 N32 3.134(4) . . ?
Cl5 O01 3.348(4) . '2 665' ?
Cl5 O03 3.371(5) . '3 456' ?
Cl5 O04 3.172(5) . . ?
Cl5 H14 3.1975(16) . '2 665' ?
Cl5 H21a 2.7476(18) . . ?
Cl5 H28a 3.1827(18) . . ?
Cl5 H32b 2.2069(15) . . ?
Cl5 H34a 3.1657(16) . . ?
Cl5 H41b 2.9701(17) . . ?
Cl5 H43 3.0375(16) . . ?
Cl5 H01a 2.4178(16) . '2 665' ?
C11 C13 2.468(7) . . ?
C11 C21 2.581(6) . . ?
C11 N22 2.944(6) . . ?
C11 C31 2.454(6) . . ?
C11 C41 2.563(7) . . ?
C11 H12 1.964(4) . . ?
C11 H13 2.578(5) . . ?
C11 H31b 2.450(5) . . ?
C11 H41a 2.586(5) . . ?
N12 C14 2.432(6) . . ?
N12 N14 2.704(5) . . ?
N12 C18 2.569(6) . . ?
N12 C0 2.535(6) . . ?
N12 C21 2.813(6) . . ?
N12 N22 2.828(5) . . ?
N12 H11a 2.002(4) . . ?
N12 H11b 1.992(4) . . ?
N12 H13 2.028(4) . . ?
N12 H14 2.671(4) . . ?
C13 N14 2.424(6) . . ?
C13 C15 2.493(7) . . ?
C13 C16 2.928(7) . . ?
C13 C17 2.497(7) . . ?
C13 H11a 2.567(5) . . ?
C13 H12 2.019(5) . . ?
C13 H14 2.050(5) . . ?
C13 H15a 2.681(5) . . ?
C13 H17a 2.663(4) . . ?
C13 H18a 2.065(4) . . ?
C13 H18b 2.063(4) . . ?
C14 C16 2.494(7) . . ?
C14 C17 2.906(7) . . ?
C14 C18 2.494(7) . . ?
C14 H13 2.052(5) . . ?
C14 H14a 2.028(5) . . ?
C14 H14b 2.026(5) . . ?
C14 H15a 2.053(5) . . ?
C14 H15b 2.056(5) . . ?
C14 H16b 2.674(5) . . ?
C14 H18b 2.671(5) . . ?
N14 C15 2.516(7) . . ?
N14 N24 2.868(6) . . ?
N14 O01 3.020(5) . '2 664' ?
N14 H13 2.642(4) . . ?
N14 H14 2.041(4) . . ?
C15 C17 2.477(8) . . ?
C15 C18 2.923(7) . . ?
C15 H13 2.667(5) . . ?
C15 H14 2.001(5) . . ?
C15 H14b 2.585(5) . . ?
C15 H16a 2.042(5) . . ?
C15 H16b 2.028(5) . . ?
C15 H17a 2.668(5) . . ?
C16 C18 2.500(8) . . ?
C16 H14 2.618(6) . . ?
C16 H15a 2.056(6) . . ?
C16 H15b 2.078(6) . . ?
C16 H17a 2.052(6) . . ?
C16 H17b 2.044(6) . . ?
C16 H18b 2.685(6) . . ?
C17 H13 2.650(5) . . ?
C17 H15a 2.671(6) . . ?
C17 H16a 2.075(6) . . ?
C17 H16b 2.058(6) . . ?
C17 H18a 2.090(6) . . ?
C17 H18b 2.065(6) . . ?
C18 H12 2.647(5) . . ?
C18 H13 2.017(5) . . ?
C18 H14 2.659(5) . . ?
C18 H17a 2.035(5) . . ?
C18 H17b 2.063(5) . . ?
C0 N22 2.515(6) . . ?
C0 N32 2.569(6) . . ?
C0 N42 2.571(6) . . ?
C0 H11a 2.083(4) . . ?
C0 H11b 2.082(4) . . ?
C0 H12 2.634(4) . . ?
C0 H21a 2.073(4) . . ?
C0 H21b 2.067(4) . . ?
C0 H22 2.488(4) . . ?
C0 H31a 2.039(4) . . ?
C0 H31b 2.041(4) . . ?
C0 H32b 2.570(4) . . ?
C0 H41a 2.043(4) . . ?
C0 H41b 2.048(4) . . ?
C0 H42b 2.571(4) . . ?
C21 C23 2.498(6) . . ?
C21 C31 2.536(7) . . ?
C21 C41 2.413(6) . . ?
C21 H22 1.909(4) . . ?
C21 H23 2.654(5) . . ?
C21 H31a 2.604(5) . . ?
C21 H41b 2.375(4) . . ?
N22 C24 2.390(6) . . ?
N22 N24 2.668(5) . . ?
N22 C28 2.557(6) . . ?
N22 H21a 2.014(4) . . ?
N22 H21b 2.004(3) . . ?
N22 H23 2.042(4) . . ?
N22 H24 2.576(3) . . ?
C23 N24 2.426(7) . . ?
C23 C25 2.486(7) . . ?
C23 C26 2.910(7) . . ?
C23 C27 2.496(7) . . ?
C23 H21a 2.567(5) . . ?
C23 H22 2.020(5) . . ?
C23 H24 2.033(5) . . ?
C23 H27a 2.685(5) . . ?
C23 H28a 2.076(5) . . ?
C23 H28b 2.056(5) . . ?
C24 C26 2.486(7) . . ?
C24 C27 2.909(8) . . ?
C24 C28 2.507(8) . . ?
C24 H22 2.665(5) . . ?
C24 H23 2.068(5) . . ?
C24 H24a 2.043(5) . . ?
C24 H24b 2.029(5) . . ?
C24 H25a 2.058(5) . . ?
C24 H25b 2.072(5) . . ?
C24 H26b 2.679(5) . . ?
N24 C25 2.534(6) . . ?
N24 O04 2.854(6) . '1 554' ?
N24 H23 2.683(4) . . ?
N24 H24 2.010(4) . . ?
C25 C27 2.499(9) . . ?
C25 C28 2.942(8) . . ?
C25 H23 2.693(5) . . ?
C25 H24 2.037(5) . . ?
C25 H24b 2.594(5) . . ?
C25 H26a 2.027(5) . . ?
C25 H26b 2.015(5) . . ?
C26 C28 2.507(8) . . ?
C26 H24 2.670(6) . . ?
C26 H25a 2.071(6) . . ?
C26 H25b 2.095(6) . . ?
C26 H27a 2.022(6) . . ?
C26 H27b 2.022(7) . . ?
C27 H23 2.663(5) . . ?
C27 H26a 2.054(6) . . ?
C27 H26b 2.046(6) . . ?
C27 H28a 2.070(6) . . ?
C27 H28b 2.059(6) . . ?
C28 H21a 2.699(5) . . ?
C28 H22 2.642(5) . . ?
C28 H23 2.030(5) . . ?
C28 H24 2.677(6) . . ?
C28 H27a 2.031(6) . . ?
C28 H27b 2.032(5) . . ?
C31 C33 2.516(7) . . ?
C31 C41 2.553(6) . . ?
C31 N42 2.899(6) . . ?
C31 H11b 2.386(5) . . ?
C31 H21a 2.668(5) . . ?
C31 H22 2.617(5) . . ?
C31 H32a 2.017(4) . . ?
C31 H32b 2.024(5) . . ?
C31 H33 2.609(5) . . ?
C31 H42b 2.660(4) . . ?
N32 C34 2.459(7) . . ?
N32 C41 2.931(6) . . ?
N32 N42 2.969(5) . . ?
N32 C43 2.516(6) . . ?
N32 H31a 2.031(4) . . ?
N32 H31b 2.027(4) . . ?
N32 H33 2.046(4) . . ?
N32 H34a 2.639(4) . . ?
N32 H34b 2.616(4) . . ?
N32 H43 2.692(4) . . ?
C33 C35 2.514(8) . . ?
C33 N42 2.529(6) . . ?
C33 C44 2.483(7) . . ?
C33 C45 2.929(8) . . ?
C33 H31b 2.523(5) . . ?
C33 H32a 2.012(5) . . ?
C33 H32b 2.012(5) . . ?
C33 H34a 2.046(5) . . ?
C33 H34b 2.058(5) . . ?
C33 H35b 2.672(5) . . ?
C33 H42b 2.580(5) . . ?
C33 H43 2.037(5) . . ?
C33 H44b 2.638(5) . . ?
C34 C43 2.504(7) . . ?
C34 C44 2.923(8) . . ?
C34 C45 2.507(9) . . ?
C34 H32a 2.494(6) . . ?
C34 H33 2.072(6) . . ?
C34 H35a 2.066(6) . . ?
C34 H35b 2.065(6) . . ?
C34 H43 2.627(6) . . ?
C35 C43 2.951(8) . . ?
C35 C44 2.527(9) . . ?
C35 H33 2.699(7) . . ?
C35 H34a 2.046(7) . . ?
C35 H34b 2.068(7) . . ?
C35 H45a 2.029(7) . . ?
C35 H45b 2.073(7) . . ?
C41 C43 2.538(7) . . ?
C41 H11a 2.586(5) . . ?
C41 H21a 2.651(4) . . ?
C41 H21b 2.471(4) . . ?
C41 H42a 2.009(4) . . ?
C41 H42b 2.014(4) . . ?
C41 H43 2.621(5) . . ?
N42 C44 2.477(7) . . ?
N42 O02 2.699(6) . . ?
N42 H41a 2.010(4) . . ?
N42 H41b 2.007(4) . . ?
N42 H43 2.038(4) . . ?
N42 H44a 2.621(4) . . ?
N42 H44b 2.674(4) . . ?
C43 C45 2.509(8) . . ?
C43 H32b 2.576(5) . . ?
C43 H33 2.059(5) . . ?
C43 H34a 2.688(5) . . ?
C43 H41b 2.545(5) . . ?
C43 H42a 2.020(5) . . ?
C43 H42b 2.021(5) . . ?
C43 H44a 2.035(5) . . ?
C43 H44b 2.034(5) . . ?
C44 H33 2.626(6) . . ?
C44 H35b 2.668(6) . . ?
C44 H42a 2.517(6) . . ?
C44 H43 2.052(6) . . ?
C44 H45a 2.050(6) . . ?
C44 H45b 2.060(6) . . ?
C45 H35a 2.019(7) . . ?
C45 H35b 2.016(7) . . ?
C45 H43 2.678(7) . . ?
C45 H44a 2.067(7) . . ?
C45 H44b 2.054(6) . . ?
O01 O04 3.102(6) . '2 664' ?
O01 H12 2.164(3) . . ?
O01 H14a 2.177(4) . '2 665' ?
O01 H41a 2.441(4) . . ?
O02 O03 2.681(6) . . ?
O02 H11a 2.769(4) . . ?
O02 H31b 2.541(4) . . ?
O02 H42b 1.752(4) . . ?
O03 H18a 2.668(5) . . ?
O03 H35b 2.741(5) . '2 654' ?
O03 H02b 1.906(5) . . ?
O04 H24a 1.975(5) . '1 556' ?
O05 H22 2.542(13) . . ?
O05 H28b 2.731(15) . . ?
O05 H31a 2.641(14) . . ?
O05 H42a 2.792(14) . '3 456' ?
O05 H44a 2.680(12) . '3 456' ?
H11a H11b 1.5512(5) . . ?
H11a H12 2.3031(5) . . ?
H11a H18a 2.2151(7) . . ?
H11b H31a 2.3745(7) . . ?
H11b H31b 2.2420(6) . . ?
H12 H21b 2.3639(5) . . ?
H12 H01a 2.2303(6) . . ?
H13 H18a 2.3449(6) . . ?
H14 H14a 2.2340(7) . . ?
H14 H15b 2.3121(7) . . ?
H14a H14b 1.5512(4) . . ?
H15a H15b 1.5514(4) . . ?
H15a H16a 2.3327(9) . . ?
H15a H45a 2.3866(7) . '1 554' ?
H15b H16a 2.3377(7) . . ?
H15b H16b 2.3340(7) . . ?
H15b H21b 2.3952(6) . '2 664' ?
H16a H16b 1.5513(3) . . ?
H16a H17a 2.3831(4) . . ?
H16a H17b 2.3771(6) . . ?
H16b H17b 2.3847(5) . . ?
H17a H17b 1.5515(5) . . ?
H17a H18a 2.3770(7) . . ?
H17b H18a 2.3715(6) . . ?
H17b H18b 2.3803(4) . . ?
H17b H34a 2.3947(6) . '3 556' ?
H18a H18b 1.5513(4) . . ?
H18b H01b 2.3221(6) . . ?
H21a H21b 1.5514(4) . . ?
H21a H22 2.2913(5) . . ?
H21a H28a 2.1767(8) . . ?
H21a H32b 2.2764(5) . . ?
H21a H41b 2.2914(6) . . ?
H21b H41b 2.3734(6) . . ?
H22 H31a 1.9909(4) . . ?
H23 H28a 2.3059(5) . . ?
H24 H24a 2.2149(5) . . ?
H24 H25b 2.3404(4) . . ?
H24a H24b 1.5514(3) . . ?
H25a H25b 1.5513(3) . . ?
H25a H26a 2.3241(8) . . ?
H25b H26a 2.3673(5) . . ?
H25b H26b 2.3169(5) . . ?
H26a H26b 1.5514(4) . . ?
H26a H27a 2.3207(6) . . ?
H26a H27b 2.3494(6) . . ?
H26b H27b 2.3206(7) . . ?
H27a H27b 1.5513(4) . . ?
H27a H28a 2.3254(4) . . ?
H27b H28a 2.3641(8) . . ?
H27b H28b 2.3317(5) . . ?
H28a H28b 1.5513(3) . . ?
H31a H31b 1.5514(4) . . ?
H31a H32a 2.1552(6) . . ?
H31b H33 2.2554(6) . . ?
H31b H42b 2.2807(7) . . ?
H32a H32b 1.5514(3) . . ?
H32a H34b 2.2907(6) . . ?
H32b H41b 2.3825(8) . . ?
H33 H34b 2.3776(7) . . ?
H34a H34b 1.5512(3) . . ?
H34a H35a 2.3805(5) . . ?
H34b H35a 2.3834(6) . . ?
H34b H35b 2.3730(6) . . ?
H35a H35b 1.5514(3) . . ?
H35a H45a 2.3166(6) . . ?
H35a H45b 2.3342(9) . . ?
H35b H45b 2.3123(5) . . ?
H41a H41b 1.5514(4) . . ?
H41a H42a 2.1342(4) . . ?
H41b H43 2.2730(5) . . ?
H42a H42b 1.5512(3) . . ?
H42a H44a 2.3143(6) . . ?
H42b H02a 2.3031(6) . . ?
H43 H44a 2.3693(6) . . ?
H44a H44b 1.5514(3) . . ?
H44a H45a 2.3459(6) . . ?
H44a H45b 2.3519(5) . . ?
H44b H45b 2.3437(7) . . ?
H45a H45b 1.5514(3) . . ?
H01a H01b 1.4460(3) . . ?
H02a H02b 1.2845(3) . . ?

loop_
_geom_hbond_atom_site_label_D
_geom_hbond_atom_site_label_H
_geom_hbond_atom_site_label_A
_geom_hbond_site_symmetry_D
_geom_hbond_site_symmetry_H
_geom_hbond_site_symmetry_A
_geom_hbond_distance_DH
_geom_hbond_distance_HA
_geom_hbond_distance_DA
_geom_hbond_angle_DHA
_geom_hbond_publ_flag
? ? ? ? ? ? ? ? ? ? ?

loop_
_geom_torsion_atom_site_label_1
_geom_torsion_atom_site_label_2
_geom_torsion_atom_site_label_3
_geom_torsion_atom_site_label_4
_geom_torsion_site_symmetry_1
_geom_torsion_site_symmetry_2
_geom_torsion_site_symmetry_3
_geom_torsion_site_symmetry_4
_geom_torsion
_geom_torsion_publ_flag
? ? ? ? ? ? ? ? ? ?
